data_4076346
loop_
_publ_author_name
'Honz\'i\<cek, Jan'
'Kratochv\'il, Pavel'
'Vinkl\'arek, Jarom\'ir'
'Eisner, Ale\<s'
'Pad\<elkov\'a, Zde\<nka'

_publ_section_title
;
 Effect of the Substitution on the Protonation of Allyl Cyclopentadienyl
 Molybdenum(II) Compounds
;
_journal_issue 6
_journal_name_full Organometallics
_journal_page_first 2193
_journal_paper_doi 10.1021/om2010244
_journal_volume 31
_journal_year 2012
_chemical_formula_moiety 'C18 H20 Br2 Mo2 N2 O8'
_chemical_formula_sum 'C18 H20 Br2 Mo2 N2 O8'
_chemical_formula_weight 744.06
_chemical_name_systematic
; 
 ? 
;
_space_group_IT_number 14
_symmetry_cell_setting monoclinic
_symmetry_space_group_name_Hall '-P 2ybc'
_symmetry_space_group_name_H-M 'P 1 21/c 1'
_atom_sites_solution_hydrogens geom
_atom_sites_solution_primary direct
_atom_sites_solution_secondary difmap
_audit_creation_method SHELXL-97
_cell_angle_alpha 90
_cell_angle_beta 101.320(3)
_cell_angle_gamma 90
_cell_formula_units_Z 2
_cell_length_a 9.2980(4)
_cell_length_b 12.3701(4)
_cell_length_c 10.5919(4)
_cell_measurement_reflns_used 11303
_cell_measurement_temperature 150(1)
_cell_measurement_theta_max 27.5
_cell_measurement_theta_min 1
_cell_volume 1194.55(8)
_computing_cell_refinement 'COLLECT and DENZO'
_computing_data_collection 'COLLECT (Hooft, 1998) and DENZO (Otwinowski & Minor, 1997)'
_computing_data_reduction 'COLLECT and DENZO'
_computing_molecular_graphics 'PLATON (Spek, 2003)'
_computing_publication_material 'SHELXL-97 (Sheldrick, 2008)'
_computing_structure_refinement 'SHELXL-97 (Sheldrick, 1997)'
_computing_structure_solution 'SIR92 (Altomare et al., 1994)'
_diffrn_ambient_temperature 150(1)
_diffrn_detector_area_resol_mean 9.091
_diffrn_measured_fraction_theta_full 0.997
_diffrn_measured_fraction_theta_max 0.997
_diffrn_measurement_device_type 'Bruker Nonius KappaCCD area detector'
_diffrn_measurement_method '\f and \w scans to fill the Ewald sphere'
_diffrn_radiation_monochromator graphite
_diffrn_radiation_source 'fine-focus sealed tube'
_diffrn_radiation_type MoK\a
_diffrn_radiation_wavelength 0.71073
_diffrn_reflns_av_R_equivalents 0.0632
_diffrn_reflns_av_sigmaI/netI 0.0400
_diffrn_reflns_limit_h_max 12
_diffrn_reflns_limit_h_min -10
_diffrn_reflns_limit_k_max 16
_diffrn_reflns_limit_k_min -16
_diffrn_reflns_limit_l_max 13
_diffrn_reflns_limit_l_min -13
_diffrn_reflns_number 11279
_diffrn_reflns_theta_full 27.50
_diffrn_reflns_theta_max 27.50
_diffrn_reflns_theta_min 2.23
_diffrn_standards_number 0
_exptl_absorpt_coefficient_mu 4.440
_exptl_absorpt_correction_T_max 0.682
_exptl_absorpt_correction_T_min 0.521
_exptl_absorpt_correction_type integration
_exptl_absorpt_process_details
;
Gaussian integration (Coppens, 1970)
;
_exptl_crystal_colour orange
_exptl_crystal_density_diffrn 2.069
_exptl_crystal_density_method 'not measured'
_exptl_crystal_description block
_exptl_crystal_F_000 720
_exptl_crystal_size_max 0.18
_exptl_crystal_size_mid 0.18
_exptl_crystal_size_min 0.14
_refine_diff_density_max 0.563
_refine_diff_density_min -0.727
_refine_diff_density_rms 0.114
_refine_ls_extinction_method none
_refine_ls_goodness_of_fit_ref 1.109
_refine_ls_hydrogen_treatment constr
_refine_ls_matrix_type full
_refine_ls_number_parameters 145
_refine_ls_number_reflns 2719
_refine_ls_number_restraints 0
_refine_ls_restrained_S_all 1.109
_refine_ls_R_factor_all 0.0501
_refine_ls_R_factor_gt 0.0338
_refine_ls_shift/su_max 0.000
_refine_ls_shift/su_mean 0.000
_refine_ls_structure_factor_coef Fsqd
_refine_ls_weighting_details 'calc w=1/[\s^2^(Fo^2^)+(0.0217P)^2^+1.9082P] where P=(Fo^2^+2Fc^2^)/3'
_refine_ls_weighting_scheme calc
_refine_ls_wR_factor_gt 0.0664
_refine_ls_wR_factor_ref 0.0735
_reflns_number_gt 2190
_reflns_number_total 2719
_reflns_threshold_expression >2sigma(I)
_cod_data_source_file om2010244_si_001.cif
_cod_data_source_block 5
_cod_original_sg_symbol_H-M 'P 21/c'
_cod_database_code 4076346

loop_
_symmetry_equiv_pos_as_xyz
'x, y, z'
'-x, y+1/2, -z+1/2'
'-x, -y, -z'
'x, -y-1/2, z-1/2'

loop_
_atom_site_label
_atom_site_type_symbol
_atom_site_fract_x
_atom_site_fract_y
_atom_site_fract_z
_atom_site_U_iso_or_equiv
_atom_site_adp_type
_atom_site_occupancy
_atom_site_symmetry_multiplicity
_atom_site_calc_flag
_atom_site_refinement_flags
Mo1 Mo 0.92595(3) 0.41085(2) 0.13920(3) 0.02082(10) Uani 1 1 d .
Br1 Br 0.90672(4) 0.41260(3) -0.11453(3) 0.02691(11) Uani 1 1 d .
C2 C 0.9274(4) 0.4570(3) 0.3417(4) 0.0296(9) Uani 1 1 d .
H2 H 0.9122 0.5300 0.3556 0.036 Uiso 1 1 d R
O3 O 1.1785(3) 0.2434(3) 0.1616(3) 0.0460(8) Uani 1 1 d .
O4 O 0.7562(3) 0.1935(2) 0.0885(3) 0.0351(7) Uani 1 1 d .
C6 C 1.0872(4) 0.3068(3) 0.1545(4) 0.0312(9) Uani 1 1 d .
C4 C 0.6540(5) 0.4106(3) 0.2996(4) 0.0332(9) Uani 1 1 d .
N1 N 0.7500(4) 0.5337(3) 0.0876(3) 0.0303(7) Uani 1 1 d .
O2 O 0.5551(3) 0.3457(3) 0.2663(3) 0.0447(8) Uani 1 1 d .
C1 C 1.0665(4) 0.4147(4) 0.3476(4) 0.0343(9) Uani 1 1 d .
H1A H 1.0774 0.3412 0.3332 0.041 Uiso 1 1 d R
H1B H 1.1487 0.4591 0.3657 0.041 Uiso 1 1 d R
C3 C 0.8103(4) 0.3820(3) 0.3132(4) 0.0304(9) Uani 1 1 d .
H3 H 0.8335 0.3099 0.3024 0.037 Uiso 1 1 d R
C8 C 0.6737(5) 0.6051(4) 0.0636(4) 0.0358(10) Uani 1 1 d .
C7 C 0.8148(4) 0.2753(3) 0.1099(4) 0.0270(8) Uani 1 1 d .
O1 O 0.6309(3) 0.5120(3) 0.3294(3) 0.0423(8) Uani 1 1 d .
C9 C 0.5771(6) 0.6985(5) 0.0351(5) 0.0622(16) Uani 1 1 d .
H9A H 0.5075 0.6981 0.0912 0.075 Uiso 1 1 d R
H9B H 0.5258 0.6946 -0.0527 0.075 Uiso 1 1 d R
H9C H 0.6337 0.7639 0.0480 0.075 Uiso 1 1 d R
C5 C 0.4803(5) 0.5445(5) 0.3119(6) 0.0606(15) Uani 1 1 d .
H5A H 0.4304 0.5250 0.2268 0.073 Uiso 1 1 d R
H5B H 0.4754 0.6213 0.3226 0.073 Uiso 1 1 d R
H5C H 0.4344 0.5090 0.3743 0.073 Uiso 1 1 d R

loop_
_atom_site_aniso_label
_atom_site_aniso_U_11
_atom_site_aniso_U_22
_atom_site_aniso_U_33
_atom_site_aniso_U_23
_atom_site_aniso_U_13
_atom_site_aniso_U_12
Mo1 0.02609(17) 0.01797(16) 0.01867(16) 0.00221(13) 0.00504(12) 0.00138(12)
Br1 0.0391(2) 0.02160(19) 0.01913(18) -0.00103(15) 0.00361(15) -0.00652(15)
C2 0.042(2) 0.029(2) 0.0173(18) -0.0009(17) 0.0055(16) -0.0017(18)
O3 0.0439(17) 0.0378(18) 0.057(2) 0.0080(16) 0.0116(15) 0.0165(15)
O4 0.0456(17) 0.0286(15) 0.0323(16) -0.0011(13) 0.0102(13) -0.0091(13)
C6 0.036(2) 0.028(2) 0.029(2) 0.0024(18) 0.0060(17) -0.0024(18)
C4 0.043(2) 0.033(2) 0.026(2) -0.0003(19) 0.0124(17) -0.0023(19)
N1 0.0339(18) 0.0324(19) 0.0253(17) 0.0009(15) 0.0073(14) 0.0060(15)
O2 0.0471(18) 0.0401(18) 0.049(2) -0.0012(16) 0.0156(15) -0.0131(15)
C1 0.039(2) 0.038(2) 0.0236(19) 0.0004(19) 0.0017(16) -0.0040(19)
C3 0.042(2) 0.026(2) 0.026(2) 0.0019(17) 0.0127(17) 0.0030(17)
C8 0.038(2) 0.043(3) 0.026(2) -0.002(2) 0.0045(17) 0.013(2)
C7 0.0293(19) 0.030(2) 0.0227(19) 0.0036(17) 0.0063(15) 0.0022(16)
O1 0.0400(17) 0.0377(17) 0.053(2) -0.0107(16) 0.0190(15) 0.0015(14)
C9 0.069(4) 0.069(4) 0.045(3) -0.001(3) 0.004(3) 0.046(3)
C5 0.043(3) 0.058(3) 0.087(4) -0.014(3) 0.027(3) 0.009(2)

loop_
_atom_type_symbol
_atom_type_description
_atom_type_scat_dispersion_real
_atom_type_scat_dispersion_imag
_atom_type_scat_source
C C 0.0033 0.0016 'International Tables Vol C Tables 4.2.6.8 and 6.1.1.4'
H H 0.0000 0.0000 'International Tables Vol C Tables 4.2.6.8 and 6.1.1.4'
O O 0.0106 0.0060 'International Tables Vol C Tables 4.2.6.8 and 6.1.1.4'
N N 0.0061 0.0033 'International Tables Vol C Tables 4.2.6.8 and 6.1.1.4'
Br Br -0.2901 2.4595 'International Tables Vol C Tables 4.2.6.8 and 6.1.1.4'
Mo Mo -1.6832 0.6857 'International Tables Vol C Tables 4.2.6.8 and 6.1.1.4'

loop_
_exptl_crystal_face_index_h
_exptl_crystal_face_index_k
_exptl_crystal_face_index_l
_exptl_crystal_face_perp_dist
1 0 0 0.021
-1 0 0 0.071
0 -1 0 0.098
0 1 0 0.090
0 1 -1 0.081
0 -1 1 0.072
0 -1 -1 0.083
0 1 1 0.069

loop_
_geom_angle_atom_site_label_1
_geom_angle_atom_site_label_2
_geom_angle_atom_site_label_3
_geom_angle
_geom_angle_site_symmetry_3
C6 Mo1 C7 79.76(16) .
C6 Mo1 C2 103.29(16) .
C7 Mo1 C2 106.05(15) .
C6 Mo1 N1 170.06(15) .
C7 Mo1 N1 101.88(14) .
C2 Mo1 N1 85.77(14) .
C6 Mo1 C1 69.98(16) .
C7 Mo1 C1 110.30(15) .
C2 Mo1 C1 35.32(14) .
N1 Mo1 C1 117.87(14) .
C6 Mo1 C3 107.30(16) .
C7 Mo1 C3 71.63(15) .
C2 Mo1 C3 36.15(14) .
N1 Mo1 C3 82.41(13) .
C1 Mo1 C3 61.05(14) .
C6 Mo1 Br1 89.29(12) .
C7 Mo1 Br1 85.29(11) .
C2 Mo1 Br1 164.24(11) .
N1 Mo1 Br1 81.12(9) .
C1 Mo1 Br1 150.43(10) .
C3 Mo1 Br1 148.09(10) .
C6 Mo1 Br1 95.32(12) 3_765
C7 Mo1 Br1 164.38(11) 3_765
C2 Mo1 Br1 89.49(11) 3_765
N1 Mo1 Br1 80.50(9) 3_765
C1 Mo1 Br1 81.38(11) 3_765
C3 Mo1 Br1 123.93(10) 3_765
Br1 Mo1 Br1 79.794(15) 3_765
Mo1 Br1 Mo1 100.207(15) 3_765
C1 C2 C3 115.7(4) .
C1 C2 Mo1 77.0(2) .
C3 C2 Mo1 76.5(2) .
C1 C2 H2 122.0 .
C3 C2 H2 122.3 .
Mo1 C2 H2 115.5 .
O3 C6 Mo1 177.8(4) .
O2 C4 O1 123.0(4) .
O2 C4 C3 122.9(4) .
O1 C4 C3 114.1(4) .
C8 N1 Mo1 171.7(4) .
C2 C1 Mo1 67.7(2) .
C2 C1 H1A 119.5 .
Mo1 C1 H1A 83.3 .
C2 C1 H1B 120.5 .
Mo1 C1 H1B 119.4 .
H1A C1 H1B 120.0 .
C2 C3 C4 124.4(4) .
C2 C3 Mo1 67.3(2) .
C4 C3 Mo1 118.9(3) .
C2 C3 H3 117.9 .
C4 C3 H3 117.8 .
Mo1 C3 H3 84.0 .
N1 C8 C9 178.7(5) .
O4 C7 Mo1 175.7(3) .
C4 O1 C5 115.8(4) .
C8 C9 H9A 109.3 .
C8 C9 H9B 109.2 .
H9A C9 H9B 109.5 .
C8 C9 H9C 109.9 .
H9A C9 H9C 109.5 .
H9B C9 H9C 109.5 .
O1 C5 H5A 109.4 .
O1 C5 H5B 109.3 .
H5A C5 H5B 109.5 .
O1 C5 H5C 109.7 .
H5A C5 H5C 109.5 .
H5B C5 H5C 109.5 .

loop_
_geom_bond_atom_site_label_1
_geom_bond_atom_site_label_2
_geom_bond_distance
_geom_bond_site_symmetry_2
Mo1 C6 1.959(4) .
Mo1 C7 1.962(4) .
Mo1 C2 2.216(4) .
Mo1 N1 2.221(3) .
Mo1 C1 2.335(4) .
Mo1 C3 2.336(4) .
Mo1 Br1 2.6583(5) .
Mo1 Br1 2.7236(5) 3_765
Br1 Mo1 2.7236(5) 3_765
C2 C1 1.385(6) .
C2 C3 1.417(6) .
C2 H2 0.9300 .
O3 C6 1.147(5) .
O4 C7 1.151(5) .
C4 O2 1.219(5) .
C4 O1 1.321(5) .
C4 C3 1.475(6) .
N1 C8 1.130(5) .
C1 H1A 0.9300 .
C1 H1B 0.9300 .
C3 H3 0.9300 .
C8 C9 1.459(6) .
O1 C5 1.433(5) .
C9 H9A 0.9600 .
C9 H9B 0.9600 .
C9 H9C 0.9601 .
C5 H5A 0.9600 .
C5 H5B 0.9600 .
C5 H5C 0.9600 .
